data_2241906
loop_
_publ_author_name
'Tabuchi, Yohei'
'Gotoh, Kazuma'
'Ishida, Hiroyuki'

_publ_section_title
;
 Crystal structures of four co-crystals of
 (<i>E</i>)-1,2-di(pyridin-4-yl)ethene with 4-alkoxybenzoic acids:
 4-methoxybenzoic acid--(<i>E</i>)-1,2-di(pyridin-4-yl)ethene (2/1),
 4-ethoxybenzoic acid--(<i>E</i>)-1,2-di(pyridin-4-yl)ethene (2/1),
 4-<i>n</i>-propoxybenzoic acid--(<i>E</i>)-1,2-di(pyridin-4-yl)ethene
 (2/1) and 4-<i>n</i>-butoxybenzoic
 acid--(<i>E</i>)-1,2-di(pyridin-4-yl)ethene (2/1)
;
_journal_issue 11
_journal_name_full 'Acta Crystallographica Section E'
_journal_page_first 1666
_journal_page_last 1671
_journal_paper_doi 10.1107/S2056989016017138
_journal_volume 72
_journal_year 2016
_chemical_formula_iupac '2C8 H8 O3, C12 H10 N2'
_chemical_formula_moiety '2(C8 H8 O3), C12 H10 N2'
_chemical_formula_sum 'C28 H26 N2 O6'
_chemical_formula_weight 486.52
_chemical_name_systematic
;
4-Methoxybenzoic acid--(<i>E</i>)-1,2-di(pyridin-4-yl)ethene (2/1)
;
_space_group_IT_number 14
_symmetry_cell_setting monoclinic
_symmetry_space_group_name_Hall '-P 2yn'
_symmetry_space_group_name_H-M 'P 1 21/n 1'
_atom_sites_solution_hydrogens mixed
_atom_sites_solution_primary direct
_atom_sites_solution_secondary difmap
_cell_angle_alpha 90.0000
_cell_angle_beta 105.706(15)
_cell_angle_gamma 90.0000
_cell_formula_units_Z 2
_cell_length_a 11.259(4)
_cell_length_b 7.2693(17)
_cell_length_c 14.758(4)
_cell_measurement_reflns_used 12695
_cell_measurement_temperature 93.0(10)
_cell_measurement_theta_max 30.05
_cell_measurement_theta_min 3.15
_cell_volume 1162.8(6)
_computing_cell_refinement
;
RAPID-AUTO (Rigaku, 2006)
;
_computing_data_collection
;
RAPID-AUTO (Rigaku, 2006)
;
_computing_data_reduction
;
RAPID-AUTO (Rigaku, 2006)
;
_computing_molecular_graphics
;
ORTEP-3 for Windows (Farrugia, 2012)
;
_computing_publication_material
;
CrystalStructure (Rigaku, 2010) and PLATON (Spek, 2015)
;
_computing_structure_refinement
;
SHELXL2014 (Sheldrick, 2015)
;
_computing_structure_solution
;
<i>Il Milione</i> (Burla <i>et al.</i>,  2007)
;
_diffrn_ambient_temperature 93(2)
_diffrn_detector_area_resol_mean 10.000
_diffrn_measured_fraction_theta_full 0.999
_diffrn_measured_fraction_theta_max 0.999
_diffrn_measurement_device_type 'Rigaku R-AXIS RAPIDII'
_diffrn_measurement_method \w
_diffrn_radiation_type 'Mo K\a'
_diffrn_radiation_wavelength 0.71075
_diffrn_reflns_av_R_equivalents 0.0146
_diffrn_reflns_limit_h_max 14
_diffrn_reflns_limit_h_min -14
_diffrn_reflns_limit_k_max 8
_diffrn_reflns_limit_k_min -9
_diffrn_reflns_limit_l_max 19
_diffrn_reflns_limit_l_min -19
_diffrn_reflns_number 11262
_diffrn_reflns_theta_full 25.242
_diffrn_reflns_theta_max 27.483
_diffrn_reflns_theta_min 3.148
_diffrn_standards_number 0
_exptl_absorpt_coefficient_mu 0.098
_exptl_absorpt_correction_T_max 0.990
_exptl_absorpt_correction_T_min 0.896
_exptl_absorpt_correction_type multi-scan
_exptl_absorpt_process_details
;
(<i>ABSCOR</i>; Higashi, 1995)
;
_exptl_crystal_colour colorless
_exptl_crystal_density_diffrn 1.389
_exptl_crystal_density_method 'not measured'
_exptl_crystal_description block
_exptl_crystal_F_000 512.00
_exptl_crystal_size_max 0.310
_exptl_crystal_size_mid 0.300
_exptl_crystal_size_min 0.100
_refine_diff_density_max 0.285
_refine_diff_density_min -0.304
_refine_ls_extinction_method none
_refine_ls_goodness_of_fit_ref 1.101
_refine_ls_hydrogen_treatment mixed
_refine_ls_matrix_type full
_refine_ls_number_parameters 168
_refine_ls_number_reflns 2674
_refine_ls_number_restraints 0
_refine_ls_restrained_S_all 1.101
_refine_ls_R_factor_all 0.0393
_refine_ls_R_factor_gt 0.0365
_refine_ls_shift/su_max 0.000
_refine_ls_shift/su_mean 0.000
_refine_ls_structure_factor_coef Fsqd
_refine_ls_weighting_details 'w=1/[\s^2^(Fo^2^)+(0.0554P)^2^+0.3311P] where P=(Fo^2^+2Fc^2^)/3'
_refine_ls_weighting_scheme calc
_refine_ls_wR_factor_gt 0.0970
_refine_ls_wR_factor_ref 0.0991
_reflns_number_gt 2437
_reflns_number_total 2674
_reflns_threshold_expression 'I > 2\s(I)'
_cod_data_source_file lh5826sup1.cif
_cod_data_source_block I
_cod_database_code 2241906
_shelx_space_group_comment
;
The symmetry employed for this shelxl refinement is uniquely defined
by the following loop, which should always be used as a source of
symmetry information in preference to the above space-group names.
They are only intended as comments.
;

loop_
_space_group_symop_operation_xyz
'x, y, z'
'-x+1/2, y+1/2, -z+1/2'
'-x, -y, -z'
'x-1/2, -y-1/2, z-1/2'

loop_
_atom_site_type_symbol
_atom_site_label
_atom_site_fract_x
_atom_site_fract_y
_atom_site_fract_z
_atom_site_U_iso_or_equiv
_atom_site_adp_type
_atom_site_calc_flag
_atom_site_occupancy
O O1 0.07932(7) 0.45344(11) 0.29896(5) 0.02040(18) Uani d 1
O O2 -0.04269(7) 0.29971(11) 0.17718(5) 0.02025(18) Uani d 1
O O3 -0.38497(6) 0.33362(10) 0.45442(5) 0.01748(17) Uani d 1
N N1 0.22710(8) 0.49461(12) 0.19037(6) 0.0198(2) Uani d 1
C C1 -0.11584(8) 0.36124(13) 0.31108(6) 0.0137(2) Uani d 1
C C2 -0.10070(8) 0.46264(13) 0.39320(7) 0.0143(2) Uani d 1
H H2 -0.0288 0.5358 0.4154 0.017 Uiso calc 1
C C3 -0.18891(9) 0.45914(13) 0.44362(6) 0.0146(2) Uani d 1
H H3 -0.1775 0.5289 0.4998 0.017 Uiso calc 1
C C4 -0.29405(8) 0.35178(13) 0.41034(7) 0.0143(2) Uani d 1
C C5 -0.31129(9) 0.25306(14) 0.32684(7) 0.0173(2) Uani d 1
H H5 -0.3842 0.1825 0.3036 0.021 Uiso calc 1
C C6 -0.22277(9) 0.25724(14) 0.27769(7) 0.0166(2) Uani d 1
H H6 -0.2349 0.1890 0.2210 0.020 Uiso calc 1
C C7 -0.02356(9) 0.36617(13) 0.25543(7) 0.0148(2) Uani d 1
C C8 -0.36144(10) 0.40882(15) 0.54742(7) 0.0194(2) Uani d 1
H H8A -0.2817 0.3640 0.5861 0.029 Uiso calc 1
H H8B -0.4269 0.3705 0.5757 0.029 Uiso calc 1
H H8C -0.3597 0.5434 0.5441 0.029 Uiso calc 1
C C9 0.17790(9) 0.54944(14) 0.10152(7) 0.0196(2) Uani d 1
H H9 0.0931 0.5823 0.0829 0.023 Uiso calc 1
C C10 0.24464(9) 0.56063(14) 0.03539(7) 0.0177(2) Uani d 1
H H10 0.2061 0.6007 -0.0269 0.021 Uiso calc 1
C C11 0.36946(9) 0.51212(13) 0.06160(7) 0.0155(2) Uani d 1
C C12 0.42043(9) 0.45621(14) 0.15457(7) 0.0179(2) Uani d 1
H H12 0.5051 0.4229 0.1756 0.022 Uiso calc 1
C C13 0.34688(10) 0.44970(15) 0.21567(7) 0.0195(2) Uani d 1
H H13 0.3830 0.4115 0.2787 0.023 Uiso calc 1
C C14 0.44046(9) 0.52048(14) -0.00820(7) 0.0171(2) Uani d 1
H H14 0.3980 0.5582 -0.0701 0.021 Uiso calc 1
H H1 0.1344(19) 0.463(3) 0.2554(14) 0.064(6) Uiso d 1

loop_
_atom_site_aniso_label
_atom_site_aniso_U_11
_atom_site_aniso_U_22
_atom_site_aniso_U_33
_atom_site_aniso_U_12
_atom_site_aniso_U_13
_atom_site_aniso_U_23
O1 0.0160(4) 0.0290(4) 0.0188(4) -0.0048(3) 0.0093(3) -0.0038(3)
O2 0.0205(4) 0.0259(4) 0.0163(3) 0.0010(3) 0.0083(3) -0.0027(3)
O3 0.0145(3) 0.0221(4) 0.0183(3) -0.0021(3) 0.0087(3) -0.0021(3)
N1 0.0206(4) 0.0212(4) 0.0215(4) -0.0045(3) 0.0123(3) -0.0041(3)
C1 0.0136(4) 0.0150(4) 0.0132(4) 0.0024(3) 0.0047(3) 0.0026(3)
C2 0.0118(4) 0.0170(4) 0.0138(4) 0.0001(3) 0.0028(3) 0.0014(3)
C3 0.0144(4) 0.0174(4) 0.0120(4) 0.0013(3) 0.0038(3) -0.0005(3)
C4 0.0129(4) 0.0157(4) 0.0155(4) 0.0022(3) 0.0063(3) 0.0027(3)
C5 0.0157(4) 0.0171(5) 0.0194(5) -0.0031(4) 0.0054(4) -0.0021(4)
C6 0.0183(5) 0.0170(5) 0.0151(4) -0.0006(4) 0.0055(3) -0.0023(4)
C7 0.0157(4) 0.0147(4) 0.0148(4) 0.0027(3) 0.0054(3) 0.0024(3)
C8 0.0207(5) 0.0228(5) 0.0179(5) -0.0004(4) 0.0106(4) -0.0013(4)
C9 0.0163(5) 0.0207(5) 0.0237(5) -0.0013(4) 0.0089(4) -0.0033(4)
C10 0.0178(5) 0.0183(5) 0.0180(4) -0.0017(4) 0.0066(4) -0.0014(4)
C11 0.0170(5) 0.0149(4) 0.0167(4) -0.0037(4) 0.0081(4) -0.0029(4)
C12 0.0165(5) 0.0216(5) 0.0172(5) -0.0017(4) 0.0070(4) -0.0011(4)
C13 0.0214(5) 0.0228(5) 0.0160(4) -0.0032(4) 0.0083(4) -0.0013(4)
C14 0.0188(5) 0.0198(5) 0.0146(4) -0.0023(4) 0.0076(3) -0.0007(4)

loop_
_atom_type_symbol
_atom_type_description
_atom_type_scat_dispersion_real
_atom_type_scat_dispersion_imag
_atom_type_scat_source
C C 0.0033 0.0016 'International Tables Vol C Tables 4.2.6.8 and 6.1.1.4'
H H 0.0000 0.0000 'International Tables Vol C Tables 4.2.6.8 and 6.1.1.4'
O O 0.0106 0.0060 'International Tables Vol C Tables 4.2.6.8 and 6.1.1.4'
N N 0.0061 0.0033 'International Tables Vol C Tables 4.2.6.8 and 6.1.1.4'

loop_
_geom_angle_atom_site_label_1
_geom_angle_atom_site_label_2
_geom_angle_atom_site_label_3
_geom_angle_site_symmetry_1
_geom_angle
C7 O1 H1 . 109.4(11)
C4 O3 C8 . 116.93(8)
C9 N1 C13 . 117.66(9)
C2 C1 C6 . 119.12(9)
C2 C1 C7 . 121.96(9)
C6 C1 C7 . 118.88(9)
C1 C2 C3 . 121.30(9)
C1 C2 H2 . 119.4
C3 C2 H2 . 119.4
C4 C3 C2 . 118.88(9)
C4 C3 H3 . 120.6
C2 C3 H3 . 120.6
O3 C4 C3 . 124.35(9)
O3 C4 C5 . 115.49(9)
C3 C4 C5 . 120.16(9)
C6 C5 C4 . 120.33(9)
C6 C5 H5 . 119.8
C4 C5 H5 . 119.8
C5 C6 C1 . 120.18(9)
C5 C6 H6 . 119.9
C1 C6 H6 . 119.9
O2 C7 O1 . 123.90(9)
O2 C7 C1 . 122.92(9)
O1 C7 C1 . 113.16(8)
O3 C8 H8A . 109.5
O3 C8 H8B . 109.5
H8A C8 H8B . 109.5
O3 C8 H8C . 109.5
H8A C8 H8C . 109.5
H8B C8 H8C . 109.5
N1 C9 C10 . 123.22(10)
N1 C9 H9 . 118.4
C10 C9 H9 . 118.4
C9 C10 C11 . 119.11(9)
C9 C10 H10 . 120.4
C11 C10 H10 . 120.4
C12 C11 C10 . 117.39(9)
C12 C11 C14 . 123.02(9)
C10 C11 C14 . 119.58(9)
C13 C12 C11 . 119.47(10)
C13 C12 H12 . 120.3
C11 C12 H12 . 120.3
N1 C13 C12 . 123.14(10)
N1 C13 H13 . 118.4
C12 C13 H13 . 118.4
C14 C14 C11 3_665 125.27(12)
C14 C14 H14 3_665 117.4
C11 C14 H14 . 117.4

loop_
_geom_bond_atom_site_label_1
_geom_bond_atom_site_label_2
_geom_bond_site_symmetry_2
_geom_bond_distance
O1 C7 . 1.3244(12)
O1 H1 . 1.01(2)
O2 C7 . 1.2160(12)
O3 C4 . 1.3599(11)
O3 C8 . 1.4338(12)
N1 C9 . 1.3385(14)
N1 C13 . 1.3388(15)
C1 C2 . 1.3889(14)
C1 C6 . 1.3938(14)
C1 C7 . 1.4890(13)
C2 C3 . 1.3931(13)
C2 H2 . 0.9500
C3 C4 . 1.3917(14)
C3 H3 . 0.9500
C4 C5 . 1.3934(14)
C5 C6 . 1.3826(14)
C5 H5 . 0.9500
C6 H6 . 0.9500
C8 H8A . 0.9800
C8 H8B . 0.9800
C8 H8C . 0.9800
C9 C10 . 1.3859(14)
C9 H9 . 0.9500
C10 C11 . 1.3981(15)
C10 H10 . 0.9500
C11 C12 . 1.3967(14)
C11 C14 . 1.4661(13)
C12 C13 . 1.3804(14)
C12 H12 . 0.9500
C13 H13 . 0.9500
C14 C14 3_665 1.330(2)
C14 H14 . 0.9500

loop_
_geom_hbond_atom_site_label_D
_geom_hbond_atom_site_label_H
_geom_hbond_atom_site_label_A
_geom_hbond_site_symmetry_A
_geom_hbond_distance_DH
_geom_hbond_distance_HA
_geom_hbond_distance_DA
_geom_hbond_angle_DHA
_geom_hbond_publ_flag
O1 H1 N1 . 1.01(2) 1.61(2) 2.6210(15) 175.0(17) y
C8 H8B O2 4_566 0.98 2.56 3.4993(18) 162 y
C10 H10 O2 3_565 0.95 2.57 3.4900(18) 162 y

loop_
_geom_torsion_atom_site_label_1
_geom_torsion_atom_site_label_2
_geom_torsion_atom_site_label_3
_geom_torsion_atom_site_label_4
_geom_torsion_site_symmetry_4
_geom_torsion
C6 C1 C2 C3 . 1.38(14)
C7 C1 C2 C3 . 178.85(8)
C1 C2 C3 C4 . -0.14(14)
C8 O3 C4 C3 . -9.37(13)
C8 O3 C4 C5 . 170.34(9)
C2 C3 C4 O3 . 178.32(8)
C2 C3 C4 C5 . -1.37(14)
O3 C4 C5 C6 . -178.08(9)
C3 C4 C5 C6 . 1.64(15)
C4 C5 C6 C1 . -0.37(15)
C2 C1 C6 C5 . -1.12(14)
C7 C1 C6 C5 . -178.67(8)
C2 C1 C7 O2 . -169.44(9)
C6 C1 C7 O2 . 8.04(14)
C2 C1 C7 O1 . 9.13(13)
C6 C1 C7 O1 . -173.39(8)
C13 N1 C9 C10 . 0.34(15)
N1 C9 C10 C11 . 0.23(15)
C9 C10 C11 C12 . -0.64(14)
C9 C10 C11 C14 . 178.99(9)
C10 C11 C12 C13 . 0.50(14)
C14 C11 C12 C13 . -179.11(9)
C9 N1 C13 C12 . -0.49(15)
C11 C12 C13 N1 . 0.07(16)
C12 C11 C14 C14 3_665 -1.01(19)
C10 C11 C14 C14 3_665 179.39(13)

_cod_database_fobs_code 2241906
